data_7244798
loop_
_publ_author_name
'huang, ziqing'
'Chen, Jia-Qi'
'Zhao, Shu-Man'
'Qiu, Zhao-Feng'
'Zhao, Yue'
'Sun, Wei-Yin'

_publ_section_title
;
 Supramolecular assemblies of Zn(II) complexes with D-\p-A ligand for
 sensing specific organic molecules
;
_journal_name_full CrystEngComm
_journal_paper_doi 10.1039/D2CE00452F
_journal_year 2022
_chemical_formula_moiety 'C30 H20 N7 O4 Zn'
_chemical_formula_sum 'C30 H20 N7 O4 Zn'
_chemical_formula_weight 607.90
_space_group_crystal_system triclinic
_space_group_IT_number 2
_space_group_name_Hall '-P 1'
_space_group_name_H-M_alt 'P -1'
_atom_sites_solution_hydrogens geom
_audit_creation_date 2021-06-15
_audit_creation_method
;
Olex2 1.2
(compiled 2018.05.29 svn.r3508 for OlexSys, GUI svn.r5506)
;
_audit_update_record
;
2021-07-27 deposited with the CCDC.	2022-04-18 downloaded from the CCDC.
;
_cell_angle_alpha 80.467(3)
_cell_angle_beta 80.137(2)
_cell_angle_gamma 77.540(3)
_cell_formula_units_Z 2
_cell_length_a 9.0484(5)
_cell_length_b 11.1794(7)
_cell_length_c 12.8727(7)
_cell_measurement_reflns_used 9588
_cell_measurement_temperature 193.0
_cell_measurement_theta_max 53.94
_cell_measurement_theta_min 3.55
_cell_volume 1241.43(12)
_computing_cell_refinement 'SAINT v8.37A (Bruker, 2015)'
_computing_data_reduction 'SAINT v8.37A (Bruker, 2015)'
_computing_molecular_graphics 'Olex2 (Dolomanov et al., 2009)'
_computing_publication_material 'Olex2 (Dolomanov et al., 2009)'
_computing_structure_refinement 'ShelXL (Sheldrick, 2015)'
_computing_structure_solution 'SHELXT 2014/5 (Sheldrick, 2014)'
_diffrn_ambient_temperature 193.0
_diffrn_measured_fraction_theta_full 0.996
_diffrn_measured_fraction_theta_max 0.995
_diffrn_measurement_device_type 'Bruker APEX-II CCD'
_diffrn_measurement_method '\f and \w scans'
_diffrn_radiation_type GaK\a
_diffrn_radiation_wavelength 1.34139
_diffrn_reflns_av_R_equivalents 0.0550
_diffrn_reflns_av_unetI/netI 0.0529
_diffrn_reflns_Laue_measured_fraction_full 0.996
_diffrn_reflns_Laue_measured_fraction_max 0.995
_diffrn_reflns_limit_h_max 10
_diffrn_reflns_limit_h_min -10
_diffrn_reflns_limit_k_max 13
_diffrn_reflns_limit_k_min -13
_diffrn_reflns_limit_l_max 15
_diffrn_reflns_limit_l_min -15
_diffrn_reflns_number 14199
_diffrn_reflns_point_group_measured_fraction_full 0.996
_diffrn_reflns_point_group_measured_fraction_max 0.995
_diffrn_reflns_theta_full 53.594
_diffrn_reflns_theta_max 53.940
_diffrn_reflns_theta_min 3.554
_exptl_absorpt_coefficient_mu 1.201
_exptl_absorpt_correction_T_max 0.7506
_exptl_absorpt_correction_T_min 0.5987
_exptl_absorpt_correction_type multi-scan
_exptl_absorpt_process_details
;
SADABS-2016/2 (Bruker,2016/2) was used for absorption correction.
wR2(int) was 0.1220 before and 0.0770 after correction.
The Ratio of minimum to maximum transmission is 0.7976.
The \l/2 correction factor is Not present.
;
_exptl_crystal_colour yellow
_exptl_crystal_colour_primary yellow
_exptl_crystal_density_diffrn 1.626
_exptl_crystal_description block
_exptl_crystal_F_000 622
_exptl_crystal_size_max 0.12
_exptl_crystal_size_mid 0.1
_exptl_crystal_size_min 0.1
_refine_diff_density_max 0.300
_refine_diff_density_min -0.544
_refine_diff_density_rms 0.063
_refine_ls_extinction_method none
_refine_ls_goodness_of_fit_ref 1.055
_refine_ls_hydrogen_treatment constr
_refine_ls_matrix_type full
_refine_ls_number_parameters 379
_refine_ls_number_reflns 4531
_refine_ls_number_restraints 0
_refine_ls_restrained_S_all 1.055
_refine_ls_R_factor_all 0.0427
_refine_ls_R_factor_gt 0.0371
_refine_ls_shift/su_max 0.001
_refine_ls_shift/su_mean 0.000
_refine_ls_structure_factor_coef Fsqd
_refine_ls_weighting_details 'w=1/[\s^2^(Fo^2^)+(0.0460P)^2^+0.6103P] where P=(Fo^2^+2Fc^2^)/3'
_refine_ls_weighting_scheme calc
_refine_ls_wR_factor_gt 0.0974
_refine_ls_wR_factor_ref 0.1005
_reflns_Friedel_coverage 0.000
_reflns_number_gt 3985
_reflns_number_total 4531
_reflns_threshold_expression 'I > 2\s(I)'
_cod_data_source_file d2ce00452f2.cif
_cod_data_source_block assembly-3
_cod_original_cell_volume 1241.43(13)
_cod_database_code 7244798
_shelx_shelxl_version_number 2018/1
_shelx_space_group_comment
;
The symmetry employed for this shelxl refinement is uniquely defined
by the following loop, which should always be used as a source of
symmetry information in preference to the above space-group names.
They are only intended as comments.
;
_shelx_estimated_absorpt_t_max 0.894
_shelx_estimated_absorpt_t_min 0.875
_olex2_refinement_description
;
1. Others
 Fixed Uiso: H10(0.026) H13(0.028) H30(0.024) H27(0.029) H8(0.026) H5(0.029)
 H4(0.03) H7(0.026) H15(0.029) H16(0.027) H17(0.027) H23(0.03) H14(0.03)
 H20(0.032) H24(0.036) H28(0.033) H22(0.033) H21(0.036) H2(0.04) H1(0.064)
 Fixed X: H10(0.797195) H13(1.030854) H30(1.457136) H27(1.076583) H8(0.131996)
 H5(0.647385) H4(0.463796) H7(0.315487) H15(1.439993) H16(1.329684)
 H17(0.477421) H23(0.86097) H14(1.288689) H20(0.426742) H24(1.174914)
 H28(1.151375) H22(0.624757) H21(0.402834) H2(-0.040872) H1(0.067366)
 Fixed Y: H10(0.679805) H13(0.577616) H30(0.607941) H27(0.459727) H8(0.875651)
 H5(0.751015) H4(0.771647) H7(0.847315) H15(0.477519) H16(0.570159)
 H17(0.846996) H23(0.852636) H14(0.479099) H20(0.860827) H24(1.012419)
 H28(0.358849) H22(0.913766) H21(0.918039) H2(0.899303) H1(0.792958)
 Fixed Z: H10(0.285716) H13(0.256563) H30(0.839342) H27(0.894268) H8(0.301467)
 H5(0.172236) H4(0.061301) H7(0.413235) H15(0.364958) H16(0.515265)
 H17(0.504681) H23(0.825425) H14(0.233365) H20(0.679028) H24(0.572687)
 H28(1.054046) H22(0.922771) H21(0.850742) H2(0.184688) H1(-0.095229)
;
_olex2_submission_special_instructions 'No special instructions were received'

loop_
_space_group_symop_operation_xyz
'x, y, z'
'-x, -y, -z'

loop_
_atom_site_label
_atom_site_type_symbol
_atom_site_fract_x
_atom_site_fract_y
_atom_site_fract_z
_atom_site_U_iso_or_equiv
_atom_site_adp_type
_atom_site_occupancy
_atom_site_site_symmetry_order
_atom_site_calc_flag
_atom_site_refinement_flags_posn
_atom_site_refinement_flags_adp
_atom_site_refinement_flags_occupancy
_atom_site_disorder_assembly
_atom_site_disorder_group
Zn1 Zn 1.00463(3) 0.73513(3) 0.60900(2) 0.01986(12) Uani 1 1 d . . . . .
O4 O 1.10073(18) 0.87563(14) 0.54783(11) 0.0267(4) Uani 1 1 d . . . . .
O2 O 1.07461(16) 0.62631(15) 0.73393(11) 0.0247(3) Uani 1 1 d . . . . .
O1 O 1.31494(17) 0.65379(15) 0.67680(11) 0.0264(4) Uani 1 1 d . . . . .
N3 N 0.83335(19) 0.73100(16) 0.51875(13) 0.0186(4) Uani 1 1 d . . . . .
N2 N 0.7872(2) 0.81833(17) 0.69953(13) 0.0208(4) Uani 1 1 d . . . . .
N4 N 1.12009(19) 0.62604(17) 0.47723(13) 0.0196(4) Uani 1 1 d . . . . .
O3 O 1.0956(2) 0.94078(18) 0.70388(14) 0.0407(4) Uani 1 1 d . . . . .
N5 N 0.1677(2) 0.83245(18) 0.10445(14) 0.0247(4) Uani 1 1 d . . . . .
N1 N 1.3412(2) 0.42200(18) 1.04440(13) 0.0243(4) Uani 1 1 d . . . . .
C11 C 0.8719(2) 0.6911(2) 0.42322(16) 0.0187(4) Uani 1 1 d . . . . .
C12 C 1.0342(2) 0.6281(2) 0.40099(16) 0.0190(4) Uani 1 1 d . . . . .
C26 C 1.2598(2) 0.5451(2) 0.84865(15) 0.0193(4) Uani 1 1 d . . . . .
C3 C 0.2800(2) 0.8229(2) 0.17188(16) 0.0208(4) Uani 1 1 d . . . . .
C9 C 0.6159(2) 0.7697(2) 0.38046(16) 0.0205(4) Uani 1 1 d . . . . .
C10 C 0.7669(2) 0.7089(2) 0.35291(16) 0.0220(5) Uani 1 1 d . . . . .
H10 H 0.797195 0.679805 0.285716 0.026 Uiso 1 1 calc R . . . .
C6 C 0.5015(2) 0.7922(2) 0.30637(16) 0.0204(4) Uani 1 1 d . . . . .
C19 C 0.6598(2) 0.8236(2) 0.65721(16) 0.0205(4) Uani 1 1 d . . . . .
C13 C 1.0937(2) 0.5747(2) 0.30928(17) 0.0231(5) Uani 1 1 d . . . . .
H13 H 1.030854 0.577616 0.256563 0.028 Uiso 1 1 calc R . . . .
C30 C 1.3922(2) 0.5572(2) 0.88251(15) 0.0201(4) Uani 1 1 d . . . . .
H30 H 1.457136 0.607941 0.839342 0.024 Uiso 1 1 calc R . . . .
C27 C 1.1687(2) 0.4701(2) 0.91455(17) 0.0240(5) Uani 1 1 d . . . . .
H27 H 1.076583 0.459727 0.894268 0.029 Uiso 1 1 calc R . . . .
C18 C 0.6884(2) 0.7857(2) 0.54860(16) 0.0196(4) Uani 1 1 d . . . . .
C29 C 1.4299(2) 0.4948(2) 0.98017(15) 0.0194(4) Uani 1 1 d . . . . .
C8 C 0.2366(2) 0.8477(2) 0.27580(16) 0.0220(5) Uani 1 1 d . . . . .
H8 H 0.131996 0.875651 0.301467 0.026 Uiso 1 1 calc R . . . .
C5 C 0.5423(2) 0.7735(2) 0.19960(17) 0.0243(5) Uani 1 1 d . . . . .
H5 H 0.647385 0.751015 0.172236 0.029 Uiso 1 1 calc R . . . .
C4 C 0.4338(2) 0.7869(2) 0.13307(17) 0.0249(5) Uani 1 1 d . . . . .
H4 H 0.463796 0.771647 0.061301 0.030 Uiso 1 1 calc R . . . .
C7 C 0.3463(2) 0.8314(2) 0.34169(16) 0.0214(5) Uani 1 1 d . . . . .
H7 H 0.315487 0.847315 0.413235 0.026 Uiso 1 1 calc R . . . .
C15 C 1.3350(2) 0.5158(2) 0.37295(17) 0.0244(5) Uani 1 1 d . . . . .
H15 H 1.439993 0.477519 0.364958 0.029 Uiso 1 1 calc R . . . .
C16 C 1.2683(2) 0.5710(2) 0.46213(17) 0.0225(5) Uani 1 1 d . . . . .
H16 H 1.329684 0.570159 0.515265 0.027 Uiso 1 1 calc R . . . .
C17 C 0.5787(2) 0.8069(2) 0.48175(16) 0.0224(5) Uani 1 1 d . . . . .
H17 H 0.477421 0.846996 0.504681 0.027 Uiso 1 1 calc R . . . .
N6 N 0.2094(3) 0.7954(3) 0.00657(17) 0.0488(7) Uani 1 1 d . . . . .
N7 N -0.0468(2) 0.8562(2) 0.03927(18) 0.0418(6) Uani 1 1 d . . . . .
C23 C 0.7714(3) 0.8534(2) 0.79591(16) 0.0251(5) Uani 1 1 d . . . . .
H23 H 0.860970 0.852636 0.825425 0.030 Uiso 1 1 calc R . . . .
C25 C 1.2164(2) 0.6146(2) 0.74391(15) 0.0197(4) Uani 1 1 d . . . . .
C14 C 1.2460(2) 0.5171(2) 0.29534(17) 0.0247(5) Uani 1 1 d . . . . .
H14 H 1.288689 0.479099 0.233365 0.030 Uiso 1 1 calc R . . . .
C20 C 0.5148(3) 0.8594(2) 0.71054(17) 0.0266(5) Uani 1 1 d . . . . .
H20 H 0.426742 0.860827 0.679028 0.032 Uiso 1 1 calc R . . . .
C24 C 1.1261(3) 0.9465(2) 0.60759(19) 0.0296(5) Uani 1 1 d . . . . .
H24 H 1.174914 1.012419 0.572687 0.036 Uiso 1 1 calc R . . . .
C28 C 1.2141(3) 0.4107(2) 1.01009(17) 0.0272(5) Uani 1 1 d . . . . .
H28 H 1.151375 0.358849 1.054046 0.033 Uiso 1 1 calc R . . . .
C22 C 0.6313(3) 0.8905(2) 0.85418(17) 0.0274(5) Uani 1 1 d . . . . .
H22 H 0.624757 0.913766 0.922771 0.033 Uiso 1 1 calc R . . . .
C21 C 0.5008(3) 0.8933(2) 0.81174(18) 0.0302(5) Uani 1 1 d . . . . .
H21 H 0.402834 0.918039 0.850742 0.036 Uiso 1 1 calc R . . . .
C2 C 0.0149(3) 0.8688(3) 0.1219(2) 0.0332(6) Uani 1 1 d . . . . .
H2 H -0.040872 0.899303 0.184688 0.040 Uiso 1 1 calc R . . . .
C1 C 0.0759(3) 0.8117(3) -0.0274(2) 0.0533(8) Uani 1 1 d . . . . .
H1 H 0.067366 0.792958 -0.095229 0.064 Uiso 1 1 calc R . . . .

loop_
_atom_site_aniso_label
_atom_site_aniso_U_11
_atom_site_aniso_U_22
_atom_site_aniso_U_33
_atom_site_aniso_U_23
_atom_site_aniso_U_13
_atom_site_aniso_U_12
Zn1 0.01842(18) 0.0251(2) 0.01624(17) -0.00153(12) -0.00577(12) -0.00292(13)
O4 0.0313(9) 0.0252(9) 0.0226(8) -0.0040(6) -0.0001(6) -0.0057(7)
O2 0.0207(8) 0.0328(9) 0.0215(7) 0.0017(6) -0.0107(6) -0.0055(7)
O1 0.0218(8) 0.0372(10) 0.0197(7) 0.0000(7) -0.0059(6) -0.0047(7)
N3 0.0182(9) 0.0208(9) 0.0166(8) -0.0027(7) -0.0025(7) -0.0030(7)
N2 0.0209(9) 0.0253(10) 0.0165(8) -0.0023(7) -0.0056(7) -0.0028(8)
N4 0.0177(9) 0.0237(10) 0.0178(8) -0.0035(7) -0.0040(7) -0.0030(7)
O3 0.0380(10) 0.0533(12) 0.0343(10) -0.0199(8) -0.0037(8) -0.0068(9)
N5 0.0244(10) 0.0286(11) 0.0230(9) -0.0066(8) -0.0094(8) -0.0019(8)
N1 0.0233(9) 0.0307(11) 0.0197(9) 0.0005(8) -0.0074(7) -0.0065(8)
C11 0.0184(10) 0.0201(11) 0.0181(10) -0.0018(8) -0.0042(8) -0.0043(9)
C12 0.0177(10) 0.0217(11) 0.0183(10) -0.0024(8) -0.0031(8) -0.0052(9)
C26 0.0193(10) 0.0228(11) 0.0155(10) -0.0057(8) -0.0059(8) 0.0016(9)
C3 0.0217(11) 0.0204(11) 0.0215(10) -0.0015(8) -0.0099(8) -0.0026(9)
C9 0.0190(10) 0.0222(11) 0.0205(10) -0.0021(8) -0.0046(8) -0.0033(9)
C10 0.0213(11) 0.0269(12) 0.0176(10) -0.0053(9) -0.0027(8) -0.0028(9)
C6 0.0201(10) 0.0220(11) 0.0200(10) -0.0030(8) -0.0049(8) -0.0038(9)
C19 0.0208(11) 0.0209(11) 0.0187(10) -0.0007(8) -0.0036(8) -0.0026(9)
C13 0.0214(11) 0.0279(12) 0.0222(11) -0.0073(9) -0.0055(9) -0.0044(9)
C30 0.0202(10) 0.0246(12) 0.0153(9) -0.0042(8) -0.0041(8) -0.0016(9)
C27 0.0210(11) 0.0308(13) 0.0228(11) -0.0053(9) -0.0081(9) -0.0051(10)
C18 0.0188(10) 0.0214(11) 0.0177(10) -0.0008(8) -0.0030(8) -0.0034(9)
C29 0.0193(10) 0.0226(11) 0.0165(9) -0.0061(8) -0.0059(8) 0.0010(9)
C8 0.0188(10) 0.0247(12) 0.0219(10) -0.0032(9) -0.0032(8) -0.0024(9)
C5 0.0183(10) 0.0311(13) 0.0216(10) -0.0075(9) -0.0025(8) 0.0022(9)
C4 0.0247(11) 0.0314(13) 0.0180(10) -0.0055(9) -0.0048(9) -0.0010(10)
C7 0.0209(11) 0.0274(12) 0.0155(10) -0.0039(8) -0.0016(8) -0.0036(9)
C15 0.0181(11) 0.0260(12) 0.0268(11) -0.0039(9) -0.0028(9) 0.0008(9)
C16 0.0173(10) 0.0258(12) 0.0237(10) -0.0027(9) -0.0055(8) -0.0012(9)
C17 0.0168(10) 0.0288(12) 0.0207(10) -0.0047(9) -0.0036(8) -0.0005(9)
N6 0.0379(13) 0.0759(19) 0.0357(12) -0.0328(12) -0.0174(10) 0.0115(12)
N7 0.0328(12) 0.0521(15) 0.0465(13) -0.0148(11) -0.0212(10) -0.0026(11)
C23 0.0297(12) 0.0301(13) 0.0174(10) -0.0013(9) -0.0074(9) -0.0080(10)
C25 0.0218(11) 0.0216(11) 0.0171(10) -0.0061(8) -0.0083(8) -0.0003(9)
C14 0.0237(11) 0.0282(13) 0.0221(11) -0.0088(9) -0.0006(9) -0.0027(9)
C20 0.0217(11) 0.0352(14) 0.0230(11) -0.0063(10) -0.0028(9) -0.0040(10)
C24 0.0242(12) 0.0260(13) 0.0381(14) -0.0051(10) -0.0022(10) -0.0045(10)
C28 0.0240(12) 0.0341(13) 0.0244(11) 0.0024(10) -0.0065(9) -0.0098(10)
C22 0.0378(13) 0.0282(13) 0.0167(10) -0.0043(9) -0.0014(9) -0.0084(10)
C21 0.0295(12) 0.0357(14) 0.0232(11) -0.0087(10) 0.0056(9) -0.0057(11)
C2 0.0225(12) 0.0452(16) 0.0334(13) -0.0082(11) -0.0086(10) -0.0040(11)
C1 0.0450(17) 0.073(2) 0.0477(16) -0.0354(16) -0.0277(14) 0.0141(15)

loop_
_atom_type_symbol
_atom_type_description
_atom_type_scat_dispersion_real
_atom_type_scat_dispersion_imag
_atom_type_scat_source
C C 0.0148 0.0070 'International Tables Vol C Tables 4.2.6.8 and 6.1.1.4'
H H 0.0000 0.0000 'International Tables Vol C Tables 4.2.6.8 and 6.1.1.4'
N N 0.0253 0.0136 'International Tables Vol C Tables 4.2.6.8 and 6.1.1.4'
O O 0.0412 0.0250 'International Tables Vol C Tables 4.2.6.8 and 6.1.1.4'
Zn Zn -2.8021 0.5456 'International Tables Vol C Tables 4.2.6.8 and 6.1.1.4'

loop_
_geom_angle_atom_site_label_1
_geom_angle_atom_site_label_2
_geom_angle_atom_site_label_3
_geom_angle
_geom_angle_site_symmetry_1
_geom_angle_site_symmetry_3
_geom_angle_publ_flag
O4 Zn1 O2 120.05(6) . . ?
O4 Zn1 N3 108.51(7) . . ?
O4 Zn1 N2 103.98(7) . . ?
O4 Zn1 N4 92.93(6) . . ?
O2 Zn1 N3 131.43(6) . . ?
O2 Zn1 N2 93.48(6) . . ?
O2 Zn1 N4 101.92(7) . . ?
N3 Zn1 N2 74.31(6) . . ?
N3 Zn1 N4 73.98(6) . . ?
N2 Zn1 N4 147.44(7) . . ?
C24 O4 Zn1 120.25(14) . . ?
C25 O2 Zn1 116.62(13) . . ?
C11 N3 Zn1 119.89(13) . . ?
C11 N3 C18 119.42(17) . . ?
C18 N3 Zn1 119.88(14) . . ?
C19 N2 Zn1 116.25(13) . . ?
C23 N2 Zn1 125.52(15) . . ?
C23 N2 C19 117.96(18) . . ?
C12 N4 Zn1 115.11(13) . . ?
C16 N4 Zn1 126.29(14) . . ?
C16 N4 C12 118.20(18) . . ?
N6 N5 C3 120.00(18) . . ?
C2 N5 C3 130.62(19) . . ?
C2 N5 N6 109.30(19) . . ?
C28 N1 C29 117.16(18) . . ?
N3 C11 C12 114.35(17) . . ?
N3 C11 C10 121.54(19) . . ?
C10 C11 C12 124.10(18) . . ?
N4 C12 C11 115.01(18) . . ?
N4 C12 C13 122.00(19) . . ?
C13 C12 C11 122.99(19) . . ?
C30 C26 C27 118.03(18) . . ?
C30 C26 C25 119.98(18) . . ?
C27 C26 C25 121.98(18) . . ?
C8 C3 N5 120.29(19) . . ?
C8 C3 C4 120.21(19) . . ?
C4 C3 N5 119.49(19) . . ?
C10 C9 C6 121.64(19) . . ?
C17 C9 C10 116.60(19) . . ?
C17 C9 C6 121.76(19) . . ?
C11 C10 C9 120.27(19) . . ?
C11 C10 H10 119.9 . . ?
C9 C10 H10 119.9 . . ?
C5 C6 C9 122.14(19) . . ?
C7 C6 C9 120.67(18) . . ?
C7 C6 C5 117.18(19) . . ?
N2 C19 C18 114.24(18) . . ?
N2 C19 C20 122.71(19) . . ?
C20 C19 C18 123.04(19) . . ?
C12 C13 H13 120.4 . . ?
C14 C13 C12 119.2(2) . . ?
C14 C13 H13 120.4 . . ?
C26 C30 H30 120.2 . . ?
C26 C30 C29 119.65(19) . . ?
C29 C30 H30 120.2 . . ?
C26 C27 H27 120.5 . . ?
C28 C27 C26 118.91(19) . . ?
C28 C27 H27 120.5 . . ?
N3 C18 C19 114.17(18) . . ?
N3 C18 C17 121.72(19) . . ?
C17 C18 C19 124.08(19) . . ?
N1 C29 C30 122.37(19) . . ?
N1 C29 C29 116.1(2) . 2_867 ?
C30 C29 C29 121.6(2) . 2_867 ?
C3 C8 H8 120.3 . . ?
C7 C8 C3 119.49(19) . . ?
C7 C8 H8 120.3 . . ?
C6 C5 H5 119.2 . . ?
C4 C5 C6 121.62(19) . . ?
C4 C5 H5 119.2 . . ?
C3 C4 H4 120.3 . . ?
C5 C4 C3 119.48(19) . . ?
C5 C4 H4 120.3 . . ?
C6 C7 H7 119.0 . . ?
C8 C7 C6 121.92(19) . . ?
C8 C7 H7 119.0 . . ?
C16 C15 H15 120.7 . . ?
C16 C15 C14 118.7(2) . . ?
C14 C15 H15 120.7 . . ?
N4 C16 C15 122.9(2) . . ?
N4 C16 H16 118.6 . . ?
C15 C16 H16 118.6 . . ?
C9 C17 H17 119.8 . . ?
C18 C17 C9 120.4(2) . . ?
C18 C17 H17 119.8 . . ?
C1 N6 N5 101.8(2) . . ?
C2 N7 C1 102.3(2) . . ?
N2 C23 H23 118.5 . . ?
N2 C23 C22 122.9(2) . . ?
C22 C23 H23 118.5 . . ?
O2 C25 C26 114.67(17) . . ?
O1 C25 O2 125.94(19) . . ?
O1 C25 C26 119.40(18) . . ?
C13 C14 H14 120.5 . . ?
C15 C14 C13 119.0(2) . . ?
C15 C14 H14 120.5 . . ?
C19 C20 H20 120.8 . . ?
C19 C20 C21 118.4(2) . . ?
C21 C20 H20 120.8 . . ?
O4 C24 H24 115.9 . . ?
O3 C24 O4 128.2(2) . . ?
O3 C24 H24 115.9 . . ?
N1 C28 C27 123.9(2) . . ?
N1 C28 H28 118.1 . . ?
C27 C28 H28 118.1 . . ?
C23 C22 H22 120.5 . . ?
C23 C22 C21 119.1(2) . . ?
C21 C22 H22 120.5 . . ?
C20 C21 H21 120.5 . . ?
C22 C21 C20 118.9(2) . . ?
C22 C21 H21 120.5 . . ?
N5 C2 H2 124.7 . . ?
N7 C2 N5 110.5(2) . . ?
N7 C2 H2 124.7 . . ?
N6 C1 N7 116.1(2) . . ?
N6 C1 H1 121.9 . . ?
N7 C1 H1 121.9 . . ?

loop_
_geom_bond_atom_site_label_1
_geom_bond_atom_site_label_2
_geom_bond_distance
_geom_bond_site_symmetry_2
_geom_bond_publ_flag
Zn1 O4 1.9464(15) . ?
Zn1 O2 1.9585(15) . ?
Zn1 N3 2.1022(17) . ?
Zn1 N2 2.2086(18) . ?
Zn1 N4 2.2325(18) . ?
O4 C24 1.270(3) . ?
O2 C25 1.288(2) . ?
O1 C25 1.230(2) . ?
N3 C11 1.342(3) . ?
N3 C18 1.342(3) . ?
N2 C19 1.344(3) . ?
N2 C23 1.338(3) . ?
N4 C12 1.347(3) . ?
N4 C16 1.345(3) . ?
O3 C24 1.217(3) . ?
N5 C3 1.422(3) . ?
N5 N6 1.358(3) . ?
N5 C2 1.344(3) . ?
N1 C29 1.350(3) . ?
N1 C28 1.337(3) . ?
C11 C12 1.487(3) . ?
C11 C10 1.384(3) . ?
C12 C13 1.385(3) . ?
C26 C30 1.383(3) . ?
C26 C27 1.388(3) . ?
C26 C25 1.509(3) . ?
C3 C8 1.384(3) . ?
C3 C4 1.391(3) . ?
C9 C10 1.402(3) . ?
C9 C6 1.480(3) . ?
C9 C17 1.398(3) . ?
C10 H10 0.9500 . ?
C6 C5 1.399(3) . ?
C6 C7 1.398(3) . ?
C19 C18 1.492(3) . ?
C19 C20 1.381(3) . ?
C13 H13 0.9500 . ?
C13 C14 1.384(3) . ?
C30 H30 0.9500 . ?
C30 C29 1.392(3) . ?
C27 H27 0.9500 . ?
C27 C28 1.381(3) . ?
C18 C17 1.380(3) . ?
C29 C29 1.480(4) 2_867 ?
C8 H8 0.9500 . ?
C8 C7 1.377(3) . ?
C5 H5 0.9500 . ?
C5 C4 1.379(3) . ?
C4 H4 0.9500 . ?
C7 H7 0.9500 . ?
C15 H15 0.9500 . ?
C15 C16 1.378(3) . ?
C15 C14 1.383(3) . ?
C16 H16 0.9500 . ?
C17 H17 0.9500 . ?
N6 C1 1.321(4) . ?
N7 C2 1.322(3) . ?
N7 C1 1.339(4) . ?
C23 H23 0.9500 . ?
C23 C22 1.376(3) . ?
C14 H14 0.9500 . ?
C20 H20 0.9500 . ?
C20 C21 1.394(3) . ?
C24 H24 0.9500 . ?
C28 H28 0.9500 . ?
C22 H22 0.9500 . ?
C22 C21 1.376(3) . ?
C21 H21 0.9500 . ?
C2 H2 0.9500 . ?
C1 H1 0.9500 . ?

loop_
_geom_torsion_atom_site_label_1
_geom_torsion_atom_site_label_2
_geom_torsion_atom_site_label_3
_geom_torsion_atom_site_label_4
_geom_torsion
_geom_torsion_site_symmetry_1
_geom_torsion_site_symmetry_2
_geom_torsion_site_symmetry_3
_geom_torsion_site_symmetry_4
_geom_torsion_publ_flag
Zn1 O4 C24 O3 -1.1(3) . . . . ?
Zn1 O2 C25 O1 -8.8(3) . . . . ?
Zn1 O2 C25 C26 171.60(13) . . . . ?
Zn1 N3 C11 C12 12.5(2) . . . . ?
Zn1 N3 C11 C10 -167.40(15) . . . . ?
Zn1 N3 C18 C19 -11.4(2) . . . . ?
Zn1 N3 C18 C17 166.90(16) . . . . ?
Zn1 N2 C19 C18 -7.0(2) . . . . ?
Zn1 N2 C19 C20 172.13(17) . . . . ?
Zn1 N2 C23 C22 -171.71(17) . . . . ?
Zn1 N4 C12 C11 -6.4(2) . . . . ?
Zn1 N4 C12 C13 173.89(16) . . . . ?
Zn1 N4 C16 C15 -173.21(16) . . . . ?
N3 C11 C12 N4 -3.3(3) . . . . ?
N3 C11 C12 C13 176.4(2) . . . . ?
N3 C11 C10 C9 0.0(3) . . . . ?
N3 C18 C17 C9 1.0(3) . . . . ?
N2 C19 C18 N3 11.8(3) . . . . ?
N2 C19 C18 C17 -166.5(2) . . . . ?
N2 C19 C20 C21 1.1(3) . . . . ?
N2 C23 C22 C21 -0.8(4) . . . . ?
N4 C12 C13 C14 0.1(3) . . . . ?
N5 C3 C8 C7 176.4(2) . . . . ?
N5 C3 C4 C5 -177.7(2) . . . . ?
N5 N6 C1 N7 0.4(4) . . . . ?
C11 N3 C18 C19 178.91(18) . . . . ?
C11 N3 C18 C17 -2.8(3) . . . . ?
C11 C12 C13 C14 -179.53(19) . . . . ?
C12 N4 C16 C15 -0.8(3) . . . . ?
C12 C11 C10 C9 -179.87(19) . . . . ?
C12 C13 C14 C15 -0.7(3) . . . . ?
C26 C30 C29 N1 -0.2(3) . . . . ?
C26 C30 C29 C29 -179.8(2) . . . 2_867 ?
C26 C27 C28 N1 0.8(4) . . . . ?
C3 N5 N6 C1 176.5(2) . . . . ?
C3 N5 C2 N7 -176.1(2) . . . . ?
C3 C8 C7 C6 1.0(3) . . . . ?
C9 C6 C5 C4 175.7(2) . . . . ?
C9 C6 C7 C8 -177.0(2) . . . . ?
C10 C11 C12 N4 176.56(19) . . . . ?
C10 C11 C12 C13 -3.7(3) . . . . ?
C10 C9 C6 C5 -11.0(3) . . . . ?
C10 C9 C6 C7 167.9(2) . . . . ?
C10 C9 C17 C18 1.2(3) . . . . ?
C6 C9 C10 C11 178.87(19) . . . . ?
C6 C9 C17 C18 -179.3(2) . . . . ?
C6 C5 C4 C3 1.7(4) . . . . ?
C19 N2 C23 C22 2.1(3) . . . . ?
C19 C18 C17 C9 179.1(2) . . . . ?
C19 C20 C21 C22 0.3(4) . . . . ?
C30 C26 C27 C28 -0.3(3) . . . . ?
C30 C26 C25 O2 -160.75(19) . . . . ?
C30 C26 C25 O1 19.6(3) . . . . ?
C27 C26 C30 C29 0.0(3) . . . . ?
C27 C26 C25 O2 17.9(3) . . . . ?
C27 C26 C25 O1 -161.7(2) . . . . ?
C18 N3 C11 C12 -177.85(17) . . . . ?
C18 N3 C11 C10 2.3(3) . . . . ?
C18 C19 C20 C21 -179.8(2) . . . . ?
C29 N1 C28 C27 -0.9(3) . . . . ?
C8 C3 C4 C5 1.4(3) . . . . ?
C5 C6 C7 C8 1.9(3) . . . . ?
C4 C3 C8 C7 -2.7(3) . . . . ?
C7 C6 C5 C4 -3.3(3) . . . . ?
C16 N4 C12 C11 -179.69(18) . . . . ?
C16 N4 C12 C13 0.6(3) . . . . ?
C16 C15 C14 C13 0.6(3) . . . . ?
C17 C9 C10 C11 -1.7(3) . . . . ?
C17 C9 C6 C5 169.6(2) . . . . ?
C17 C9 C6 C7 -11.5(3) . . . . ?
N6 N5 C3 C8 -172.9(2) . . . . ?
N6 N5 C3 C4 6.2(3) . . . . ?
N6 N5 C2 N7 0.6(3) . . . . ?
C23 N2 C19 C18 178.61(19) . . . . ?
C23 N2 C19 C20 -2.2(3) . . . . ?
C23 C22 C21 C20 -0.5(4) . . . . ?
C25 C26 C30 C29 178.72(19) . . . . ?
C25 C26 C27 C28 -179.0(2) . . . . ?
C14 C15 C16 N4 0.2(3) . . . . ?
C20 C19 C18 N3 -167.4(2) . . . . ?
C20 C19 C18 C17 14.4(3) . . . . ?
C28 N1 C29 C30 0.6(3) . . . . ?
C28 N1 C29 C29 -179.8(2) . . . 2_867 ?
C2 N5 C3 C8 3.4(4) . . . . ?
C2 N5 C3 C4 -177.5(2) . . . . ?
C2 N5 N6 C1 -0.6(3) . . . . ?
C2 N7 C1 N6 0.0(4) . . . . ?
C1 N7 C2 N5 -0.4(3) . . . . ?
